data_7048958
loop_
_publ_author_name
'Klementyeva, Svetlana V.'
'Lukoyanov, Anton N.'
'Afonin, Mikhail Yu'
'M\"ortel, Max'
'Smolentsev, Anton I.'
'Abramov, Pavel A.'
'Starikova, Alyona A.'
'Khusniyarov, Marat M.'
'Konchenko, Sergey N.'

_publ_section_title
;
 Europium and ytterbium complexes with o-iminoquinonato ligands:
 synthesis, structure, and magnetic behavior.
;
_journal_issue 10
_journal_name_full 'Dalton transactions (Cambridge, England : 2003)'
_journal_page_first 3338
_journal_page_last 3348
_journal_paper_doi 10.1039/c8dt04849e
_journal_volume 48
_journal_year 2019
_chemical_formula_moiety 'C104 H148 N4 O4 Yb2, C7 H8'
_chemical_formula_sum 'C111 H156 N4 O4 Yb2'
_chemical_formula_weight 1956.47
_space_group_crystal_system monoclinic
_space_group_IT_number 14
_space_group_name_Hall '-P 2ybc'
_space_group_name_H-M_alt 'P 1 21/c 1'
_symmetry_space_group_name_Hall '-P 2ybc'
_symmetry_space_group_name_H-M 'P 1 21/c 1'
_atom_sites_solution_hydrogens geom
_audit_creation_method SHELXL-2018/3
_cell_angle_alpha 90
_cell_angle_beta 114.589(4)
_cell_angle_gamma 90
_cell_formula_units_Z 4
_cell_length_a 26.4227(16)
_cell_length_b 13.2020(6)
_cell_length_c 31.9679(16)
_cell_measurement_reflns_used 9950
_cell_measurement_temperature 150(2)
_cell_measurement_theta_max 27.54
_cell_measurement_theta_min 2.34
_cell_volume 10140.2(10)
_computing_cell_refinement 'SAINT (Bruker, 2004)'
_computing_data_collection 'APEX2 (Bruker, 2004)'
_computing_data_reduction 'SAINT (Bruker, 2004)'
_computing_structure_refinement 'SHELXL-2018/3 (Sheldrick, 2018)'
_computing_structure_solution 'SHELXS-2018/3 (Sheldrick, 2018)'
_diffrn_ambient_temperature 150(2)
_diffrn_detector_area_resol_mean 25
_diffrn_measured_fraction_theta_full 0.999
_diffrn_measured_fraction_theta_max 0.996
_diffrn_measurement_device_type 'Bruker Nonius X8Apex CCD area-detector'
_diffrn_measurement_method '\f and \w scans'
_diffrn_radiation_type MoK\a
_diffrn_radiation_wavelength 0.71073
_diffrn_reflns_av_R_equivalents 0.0417
_diffrn_reflns_av_unetI/netI 0.0570
_diffrn_reflns_Laue_measured_fraction_full 0.999
_diffrn_reflns_Laue_measured_fraction_max 0.996
_diffrn_reflns_limit_h_max 34
_diffrn_reflns_limit_h_min -34
_diffrn_reflns_limit_k_max 17
_diffrn_reflns_limit_k_min -11
_diffrn_reflns_limit_l_max 41
_diffrn_reflns_limit_l_min -28
_diffrn_reflns_number 64240
_diffrn_reflns_point_group_measured_fraction_full 0.999
_diffrn_reflns_point_group_measured_fraction_max 0.996
_diffrn_reflns_theta_full 25.250
_diffrn_reflns_theta_max 27.640
_diffrn_reflns_theta_min 1.691
_diffrn_source 'fine-focus sealed tube'
_exptl_absorpt_coefficient_mu 1.885
_exptl_absorpt_correction_T_max 0.829
_exptl_absorpt_correction_T_min 0.688
_exptl_absorpt_correction_type multi-scan
_exptl_absorpt_process_details 'SADABS (Bruker, 2004)'
_exptl_crystal_colour black
_exptl_crystal_density_diffrn 1.282
_exptl_crystal_density_method 'not measured'
_exptl_crystal_description block
_exptl_crystal_F_000 4088
_exptl_crystal_size_max 0.220
_exptl_crystal_size_mid 0.160
_exptl_crystal_size_min 0.100
_refine_diff_density_max 2.307
_refine_diff_density_min -1.003
_refine_diff_density_rms 0.111
_refine_ls_extinction_method none
_refine_ls_goodness_of_fit_ref 1.067
_refine_ls_hydrogen_treatment constr
_refine_ls_matrix_type full
_refine_ls_number_parameters 1131
_refine_ls_number_reflns 23529
_refine_ls_number_restraints 65
_refine_ls_restrained_S_all 1.092
_refine_ls_R_factor_all 0.0601
_refine_ls_R_factor_gt 0.0382
_refine_ls_shift/su_max 0.003
_refine_ls_shift/su_mean 0.000
_refine_ls_structure_factor_coef Fsqd
_refine_ls_weighting_details 'w=1/[\s^2^(Fo^2^)+(0.0430P)^2^] where P=(Fo^2^+2Fc^2^)/3'
_refine_ls_weighting_scheme calc
_refine_ls_wR_factor_gt 0.0852
_refine_ls_wR_factor_ref 0.0908
_reflns_Friedel_coverage 0.000
_reflns_number_gt 18138
_reflns_number_total 23529
_reflns_threshold_expression 'I > 2\s(I)'
_cod_data_source_file c8dt04849e1.cif
_cod_data_source_block 1
_cod_depositor_comments 'Adding full bibliography for 7048956--7048958.cif.'
_cod_database_code 7048958
_shelx_shelxl_version_number 2018/3
_shelx_space_group_comment
;
The symmetry employed for this shelxl refinement is uniquely defined
by the following loop, which should always be used as a source of
symmetry information in preference to the above space-group names.
They are only intended as comments.
;
_shelx_estimated_absorpt_t_min 0.682
_shelx_estimated_absorpt_t_max 0.834

loop_
_space_group_symop_operation_xyz
'x, y, z'
'-x, y+1/2, -z+1/2'
'-x, -y, -z'
'x, -y-1/2, z-1/2'

loop_
_atom_site_label
_atom_site_type_symbol
_atom_site_fract_x
_atom_site_fract_y
_atom_site_fract_z
_atom_site_U_iso_or_equiv
_atom_site_adp_type
_atom_site_occupancy
_atom_site_site_symmetry_order
_atom_site_calc_flag
_atom_site_refinement_flags_posn
_atom_site_refinement_flags_adp
Yb1 Yb 0.22455(2) 0.15963(2) 0.16412(2) 0.01708(4) Uani 1 1 d . .
Yb2 Yb 0.27886(2) 0.30563(2) 0.10001(2) 0.01557(4) Uani 1 1 d . .
O1 O 0.19654(10) 0.02043(16) 0.18400(9) 0.0214(5) Uani 1 1 d . .
O2 O 0.26973(10) 0.30327(16) 0.16585(9) 0.0209(5) Uani 1 1 d . .
O3 O 0.21652(9) 0.18232(16) 0.09282(8) 0.0183(5) Uani 1 1 d . .
O4 O 0.31377(10) 0.19377(16) 0.07043(9) 0.0212(5) Uani 1 1 d . .
N1 N 0.15002(12) 0.1955(2) 0.18358(11) 0.0203(6) Uani 1 1 d . .
N2 N 0.30278(12) 0.16084(19) 0.22762(11) 0.0184(6) Uani 1 1 d . .
N3 N 0.20280(11) 0.34884(19) 0.04141(10) 0.0178(6) Uani 1 1 d . .
N4 N 0.36554(12) 0.3673(2) 0.09974(11) 0.0230(7) Uani 1 1 d . .
C1 C 0.15836(13) 0.0200(2) 0.19969(13) 0.0184(7) Uani 1 1 d . .
C2 C 0.14192(14) -0.0680(2) 0.21652(13) 0.0195(8) Uani 1 1 d . .
C3 C 0.10216(15) -0.0565(3) 0.23374(13) 0.0229(8) Uani 1 1 d . .
H3 H 0.092011 -0.114651 0.245993 0.027 Uiso 1 1 calc R U
C4 C 0.07539(14) 0.0369(3) 0.23432(14) 0.0237(8) Uani 1 1 d . .
C5 C 0.08975(14) 0.1212(3) 0.21698(13) 0.0223(8) Uani 1 1 d . .
H5 H 0.071662 0.183694 0.216356 0.027 Uiso 1 1 calc R U
C6 C 0.13139(14) 0.1164(2) 0.19988(13) 0.0195(7) Uani 1 1 d . .
C7 C 0.16911(15) -0.1705(2) 0.21631(14) 0.0238(8) Uani 1 1 d . .
C8 C 0.23102(16) -0.1659(3) 0.24948(16) 0.0327(10) Uani 1 1 d . .
H8A H 0.249751 -0.114726 0.238765 0.049 Uiso 1 1 calc R U
H8B H 0.248194 -0.232208 0.250509 0.049 Uiso 1 1 calc R U
H8C H 0.234601 -0.147930 0.280335 0.049 Uiso 1 1 calc R U
C9 C 0.16265(17) -0.1957(3) 0.16774(15) 0.0299(9) Uani 1 1 d . .
H9A H 0.123167 -0.193352 0.146526 0.045 Uiso 1 1 calc R U
H9B H 0.177336 -0.263677 0.167408 0.045 Uiso 1 1 calc R U
H9C H 0.183301 -0.146120 0.158101 0.045 Uiso 1 1 calc R U
C10 C 0.14174(18) -0.2566(3) 0.23188(17) 0.0377(11) Uani 1 1 d . .
H10A H 0.147314 -0.244981 0.263780 0.057 Uiso 1 1 calc R U
H10B H 0.158663 -0.321386 0.229767 0.057 Uiso 1 1 calc R U
H10C H 0.101783 -0.258465 0.212010 0.057 Uiso 1 1 calc R U
C11 C 0.03339(16) 0.0380(3) 0.25592(16) 0.0324(10) Uani 1 1 d . .
C12 C 0.00532(18) 0.1419(3) 0.25113(18) 0.0436(12) Uani 1 1 d . .
H12A H -0.021666 0.139188 0.264810 0.065 Uiso 1 1 calc R U
H12B H -0.013894 0.159581 0.218483 0.065 Uiso 1 1 calc R U
H12C H 0.033614 0.193234 0.267040 0.065 Uiso 1 1 calc R U
C13 C 0.0640(2) 0.0144(4) 0.30655(18) 0.0534(13) Uani 1 1 d . .
H13A H 0.037780 0.015575 0.321001 0.080 Uiso 1 1 calc R U
H13B H 0.093079 0.065326 0.321138 0.080 Uiso 1 1 calc R U
H13C H 0.081052 -0.052815 0.310375 0.080 Uiso 1 1 calc R U
C14 C -0.01184(19) -0.0405(3) 0.2327(2) 0.0548(15) Uani 1 1 d . .
H14A H 0.005217 -0.107426 0.235113 0.082 Uiso 1 1 calc R U
H14B H -0.032447 -0.022849 0.200142 0.082 Uiso 1 1 calc R U
H14C H -0.037408 -0.041774 0.247741 0.082 Uiso 1 1 calc R U
C15 C 0.12198(15) 0.2918(2) 0.17926(14) 0.0221(8) Uani 1 1 d . .
C16 C 0.14133(15) 0.3612(3) 0.21538(15) 0.0268(9) Uani 1 1 d . .
C17 C 0.11665(17) 0.4566(3) 0.20751(16) 0.0332(10) Uani 1 1 d . .
H17 H 0.129726 0.505592 0.231426 0.040 Uiso 1 1 calc R U
C18 C 0.07433(17) 0.4819(3) 0.16659(17) 0.0361(11) Uani 1 1 d . .
H18 H 0.059245 0.548402 0.161785 0.043 Uiso 1 1 calc R U
C19 C 0.05338(18) 0.4098(3) 0.13191(17) 0.0397(11) Uani 1 1 d . .
H19 H 0.022967 0.426801 0.103811 0.048 Uiso 1 1 calc R U
C20 C 0.07617(17) 0.3131(3) 0.13761(15) 0.0309(9) Uani 1 1 d . .
C21 C 0.18490(16) 0.3331(3) 0.26363(16) 0.0333(10) Uani 1 1 d . .
H21 H 0.198651 0.263318 0.261970 0.040 Uiso 1 1 calc R U
C22 C 0.1574(2) 0.3306(3) 0.29796(17) 0.0463(12) Uani 1 1 d . .
H22A H 0.185401 0.313004 0.328663 0.069 Uiso 1 1 calc R U
H22B H 0.127647 0.279778 0.287975 0.069 Uiso 1 1 calc R U
H22C H 0.141709 0.397323 0.298967 0.069 Uiso 1 1 calc R U
C23 C 0.23499(17) 0.4031(3) 0.28243(18) 0.0450(12) Uani 1 1 d . .
H23A H 0.254251 0.401635 0.262036 0.067 Uiso 1 1 calc R U
H23B H 0.260446 0.380489 0.313239 0.067 Uiso 1 1 calc R U
H23C H 0.222604 0.472324 0.284138 0.067 Uiso 1 1 calc R U
C24 C 0.0494(2) 0.2310(3) 0.10145(17) 0.0477(13) Uani 1 1 d . .
H24 H 0.073757 0.169644 0.111325 0.057 Uiso 1 1 calc R U
C25 C -0.0077(3) 0.2016(4) 0.0989(2) 0.0791(19) Uani 1 1 d . U
H25A H -0.031497 0.261856 0.092034 0.119 Uiso 1 1 calc R U
H25B H -0.003502 0.173074 0.128477 0.119 Uiso 1 1 calc R U
H25C H -0.024787 0.151140 0.074593 0.119 Uiso 1 1 calc R U
C26 C 0.0445(2) 0.2602(4) 0.0546(2) 0.0673(16) Uani 1 1 d . .
H26A H 0.021710 0.321533 0.044399 0.101 Uiso 1 1 calc R U
H26B H 0.026850 0.204975 0.032972 0.101 Uiso 1 1 calc R U
H26C H 0.081607 0.273263 0.055937 0.101 Uiso 1 1 calc R U
C27 C 0.30877(14) 0.3341(2) 0.20858(13) 0.0185(7) Uani 1 1 d . .
C28 C 0.32608(15) 0.4339(2) 0.21968(14) 0.0230(8) Uani 1 1 d . .
C29 C 0.36504(15) 0.4532(3) 0.26412(14) 0.0240(8) Uani 1 1 d . .
H29 H 0.376059 0.521399 0.272480 0.029 Uiso 1 1 calc R U
C30 C 0.38868(14) 0.3788(3) 0.29685(13) 0.0213(8) Uani 1 1 d . .
C31 C 0.37004(14) 0.2797(3) 0.28509(13) 0.0203(8) Uani 1 1 d . .
H31 H 0.386005 0.227414 0.307076 0.024 Uiso 1 1 calc R U
C32 C 0.32876(13) 0.2551(2) 0.24214(12) 0.0175(7) Uani 1 1 d . .
C33 C 0.3002(2) 0.5260(3) 0.18784(15) 0.0391(11) Uani 1 1 d . .
C34 C 0.28024(16) 0.5058(3) 0.13654(14) 0.0259(8) Uani 1 1 d . .
H34A H 0.246852 0.463165 0.125863 0.039 Uiso 1 1 calc R U
H34B H 0.309595 0.470956 0.130951 0.039 Uiso 1 1 calc R U
H34C H 0.271440 0.570199 0.119804 0.039 Uiso 1 1 calc R U
C35 C 0.2527(3) 0.5638(5) 0.1969(2) 0.093(2) Uani 1 1 d . U
H35A H 0.240457 0.629393 0.181710 0.139 Uiso 1 1 calc R U
H35B H 0.264530 0.571631 0.230111 0.139 Uiso 1 1 calc R U
H35C H 0.221941 0.515236 0.184819 0.139 Uiso 1 1 calc R U
C36 C 0.3447(3) 0.6120(4) 0.1989(2) 0.0803(19) Uani 1 1 d . U
H36A H 0.332431 0.661004 0.173546 0.120 Uiso 1 1 calc R U
H36B H 0.380362 0.582547 0.202620 0.120 Uiso 1 1 calc R U
H36C H 0.349133 0.646396 0.227374 0.120 Uiso 1 1 calc R U
C37 C 0.43156(16) 0.4080(3) 0.34539(14) 0.0268(8) Uani 1 1 d . .
C38 C 0.47395(17) 0.3238(3) 0.36724(15) 0.0370(10) Uani 1 1 d . .
H38A H 0.501816 0.346579 0.397136 0.055 Uiso 1 1 calc R U
H38B H 0.492344 0.307094 0.347086 0.055 Uiso 1 1 calc R U
H38C H 0.454931 0.263591 0.371536 0.055 Uiso 1 1 calc R U
C39 C 0.40109(19) 0.4317(3) 0.37579(16) 0.0434(11) Uani 1 1 d . .
H39A H 0.379654 0.372306 0.377251 0.065 Uiso 1 1 calc R U
H39B H 0.375813 0.489035 0.362743 0.065 Uiso 1 1 calc R U
H39C H 0.428279 0.449069 0.406840 0.065 Uiso 1 1 calc R U
C40 C 0.46507(18) 0.5038(3) 0.34402(17) 0.0444(12) Uani 1 1 d . .
H40A H 0.493799 0.517543 0.374912 0.067 Uiso 1 1 calc R U
H40B H 0.439839 0.561962 0.333445 0.067 Uiso 1 1 calc R U
H40C H 0.482689 0.492342 0.322841 0.067 Uiso 1 1 calc R U
C41 C 0.32630(13) 0.0745(2) 0.25671(13) 0.0196(8) Uani 1 1 d . .
C42 C 0.34758(13) -0.0048(2) 0.23820(13) 0.0189(8) Uani 1 1 d . .
C43 C 0.36971(14) -0.0908(3) 0.26484(14) 0.0255(8) Uani 1 1 d . .
H43 H 0.382934 -0.144802 0.252438 0.031 Uiso 1 1 calc R U
C44 C 0.37280(15) -0.0992(3) 0.30889(15) 0.0294(9) Uani 1 1 d . .
H44 H 0.390262 -0.156341 0.327291 0.035 Uiso 1 1 calc R U
C45 C 0.35043(15) -0.0242(3) 0.32602(14) 0.0298(9) Uani 1 1 d . .
H45 H 0.351655 -0.031227 0.356007 0.036 Uiso 1 1 calc R U
C46 C 0.32588(14) 0.0623(3) 0.30002(13) 0.0223(8) Uani 1 1 d . .
C47 C 0.34572(14) 0.0026(2) 0.19035(13) 0.0222(8) Uani 1 1 d . .
H47 H 0.309180 0.033977 0.170288 0.027 Uiso 1 1 calc R U
C48 C 0.39091(17) 0.0730(3) 0.18970(15) 0.0350(10) Uani 1 1 d . .
H48A H 0.390165 0.136487 0.205347 0.053 Uiso 1 1 calc R U
H48B H 0.384354 0.087424 0.157780 0.053 Uiso 1 1 calc R U
H48C H 0.427328 0.040605 0.205560 0.053 Uiso 1 1 calc R U
C49 C 0.34826(18) -0.0999(3) 0.16917(15) 0.0361(10) Uani 1 1 d . .
H49A H 0.385414 -0.129256 0.185525 0.054 Uiso 1 1 calc R U
H49B H 0.340608 -0.090720 0.136667 0.054 Uiso 1 1 calc R U
H49C H 0.320393 -0.145412 0.171728 0.054 Uiso 1 1 calc R U
C50 C 0.29685(16) 0.1355(3) 0.31933(14) 0.0268(8) Uani 1 1 d . .
H50 H 0.286068 0.197136 0.299324 0.032 Uiso 1 1 calc R U
C51 C 0.33321(19) 0.1687(3) 0.36861(15) 0.0404(11) Uani 1 1 d . .
H51A H 0.340814 0.110260 0.389249 0.061 Uiso 1 1 calc R U
H51B H 0.313746 0.220923 0.378045 0.061 Uiso 1 1 calc R U
H51C H 0.368398 0.196127 0.370122 0.061 Uiso 1 1 calc R U
C52 C 0.24346(16) 0.0864(3) 0.31850(15) 0.0311(9) Uani 1 1 d . .
H52A H 0.218813 0.067760 0.286844 0.047 Uiso 1 1 calc R U
H52B H 0.224376 0.134656 0.330294 0.047 Uiso 1 1 calc R U
H52C H 0.253280 0.025600 0.337837 0.047 Uiso 1 1 calc R U
C53 C 0.17586(13) 0.1761(2) 0.04803(13) 0.0181(7) Uani 1 1 d . .
C54 C 0.14581(14) 0.0894(2) 0.02720(13) 0.0201(8) Uani 1 1 d . .
C55 C 0.10115(14) 0.1001(3) -0.01613(13) 0.0236(8) Uani 1 1 d . .
H55 H 0.079639 0.041665 -0.029805 0.028 Uiso 1 1 calc R U
C56 C 0.08662(14) 0.1899(3) -0.04000(13) 0.0219(8) Uani 1 1 d . .
C57 C 0.12066(14) 0.2736(3) -0.02071(13) 0.0212(8) Uani 1 1 d . .
H57 H 0.112784 0.335747 -0.037164 0.025 Uiso 1 1 calc R U
C58 C 0.16561(13) 0.2684(2) 0.02179(12) 0.0171(7) Uani 1 1 d . .
C59 C 0.15781(16) -0.0197(3) 0.04612(14) 0.0274(9) Uani 1 1 d . .
C60 C 0.21369(15) -0.0346(3) 0.08727(14) 0.0272(9) Uani 1 1 d . .
H60A H 0.211768 -0.006289 0.114916 0.041 Uiso 1 1 calc R U
H60B H 0.242951 0.000114 0.081484 0.041 Uiso 1 1 calc R U
H60C H 0.222205 -0.107045 0.091800 0.041 Uiso 1 1 calc R U
C61 C 0.11180(18) -0.0560(4) 0.0580(2) 0.0598(17) Uani 1 1 d . .
H61A H 0.119266 -0.125903 0.069200 0.090 Uiso 1 1 calc R U
H61B H 0.076467 -0.053232 0.030591 0.090 Uiso 1 1 calc R U
H61C H 0.109528 -0.012581 0.082047 0.090 Uiso 1 1 calc R U
C62 C 0.1625(2) -0.0899(3) 0.00873(17) 0.0565(15) Uani 1 1 d . .
H62A H 0.172718 -0.158388 0.021217 0.085 Uiso 1 1 calc R U
H62B H 0.191092 -0.063466 -0.000369 0.085 Uiso 1 1 calc R U
H62C H 0.126617 -0.091980 -0.018164 0.085 Uiso 1 1 calc R U
C63 C 0.03520(16) 0.2005(3) -0.08571(14) 0.0305(9) Uani 1 1 d . .
C64 C 0.0506(2) 0.2413(4) -0.12367(16) 0.0569(15) Uani 1 1 d . .
H64A H 0.067587 0.308331 -0.114897 0.085 Uiso 1 1 calc R U
H64B H 0.016913 0.246538 -0.152434 0.085 Uiso 1 1 calc R U
H64C H 0.077002 0.195041 -0.128001 0.085 Uiso 1 1 calc R U
C65 C -0.00565(18) 0.2739(3) -0.07886(18) 0.0499(13) Uani 1 1 d . .
H65A H -0.016594 0.247146 -0.055231 0.075 Uiso 1 1 calc R U
H65B H -0.038751 0.281460 -0.107884 0.075 Uiso 1 1 calc R U
H65C H 0.012262 0.339994 -0.069086 0.075 Uiso 1 1 calc R U
C66 C 0.00498(17) 0.0996(3) -0.10314(16) 0.0431(12) Uani 1 1 d . .
H66A H 0.030300 0.051500 -0.107985 0.065 Uiso 1 1 calc R U
H66B H -0.027544 0.110664 -0.132244 0.065 Uiso 1 1 calc R U
H66C H -0.007122 0.072041 -0.080320 0.065 Uiso 1 1 calc R U
C67 C 0.19465(14) 0.4370(3) 0.01326(13) 0.0222(8) Uani 1 1 d . .
C68 C 0.21573(16) 0.4410(3) -0.02056(15) 0.0305(9) Uani 1 1 d . .
C69 C 0.20985(19) 0.5301(3) -0.04518(17) 0.0482(13) Uani 1 1 d . .
H69 H 0.224415 0.533978 -0.067749 0.058 Uiso 1 1 calc R U
C70 C 0.1831(2) 0.6133(4) -0.0374(2) 0.0586(15) Uani 1 1 d . .
H70 H 0.180310 0.674214 -0.054015 0.070 Uiso 1 1 calc R U
C71 C 0.1608(2) 0.6083(3) -0.00595(19) 0.0477(13) Uani 1 1 d . .
H71 H 0.141837 0.665483 -0.001432 0.057 Uiso 1 1 calc R U
C72 C 0.16525(15) 0.5215(3) 0.01948(15) 0.0289(9) Uani 1 1 d . .
C73 C 0.24180(17) 0.3496(3) -0.03297(15) 0.0331(9) Uani 1 1 d . .
H73 H 0.247435 0.295672 -0.009475 0.040 Uiso 1 1 calc R U
C74 C 0.29794(18) 0.3733(3) -0.03327(16) 0.0414(11) Uani 1 1 d . .
H74A H 0.314723 0.310677 -0.038050 0.062 Uiso 1 1 calc R U
H74B H 0.322440 0.403544 -0.003748 0.062 Uiso 1 1 calc R U
H74C H 0.292846 0.421020 -0.058190 0.062 Uiso 1 1 calc R U
C75 C 0.2039(2) 0.3076(4) -0.07969(17) 0.0518(13) Uani 1 1 d . .
H75A H 0.195104 0.361206 -0.102876 0.078 Uiso 1 1 calc R U
H75B H 0.169444 0.282824 -0.078742 0.078 Uiso 1 1 calc R U
H75C H 0.222670 0.251735 -0.087657 0.078 Uiso 1 1 calc R U
C76 C 0.13460(16) 0.5177(3) 0.05055(15) 0.0310(9) Uani 1 1 d . .
H76 H 0.148870 0.458767 0.071901 0.037 Uiso 1 1 calc R U
C77 C 0.14109(19) 0.6137(3) 0.07921(19) 0.0524(14) Uani 1 1 d . .
H77A H 0.180441 0.633030 0.093846 0.079 Uiso 1 1 calc R U
H77B H 0.127513 0.600758 0.102955 0.079 Uiso 1 1 calc R U
H77C H 0.119454 0.668771 0.059190 0.079 Uiso 1 1 calc R U
C78 C 0.07242(18) 0.5022(3) 0.02108(18) 0.0474(12) Uani 1 1 d . .
H78A H 0.057937 0.559270 -0.000200 0.071 Uiso 1 1 calc R U
H78B H 0.052642 0.498216 0.041042 0.071 Uiso 1 1 calc R U
H78C H 0.066844 0.439150 0.003534 0.071 Uiso 1 1 calc R U
C79 C 0.35548(14) 0.2128(2) 0.05938(13) 0.0194(7) Uani 1 1 d . .
C80 C 0.37355(15) 0.1450(3) 0.03347(14) 0.0263(9) Uani 1 1 d . .
C81 C 0.41795(17) 0.1738(3) 0.02513(15) 0.0307(9) Uani 1 1 d . .
H81 H 0.429410 0.129308 0.007362 0.037 Uiso 1 1 calc R U
C82 C 0.44868(15) 0.2654(3) 0.04089(14) 0.0276(9) Uani 1 1 d . .
C83 C 0.43168(15) 0.3292(3) 0.06605(14) 0.0246(8) Uani 1 1 d . .
H83 H 0.451452 0.390607 0.077310 0.030 Uiso 1 1 calc R U
C84 C 0.38530(14) 0.3065(2) 0.07587(13) 0.0199(7) Uani 1 1 d . .
C85 C 0.34278(18) 0.0444(3) 0.01579(16) 0.0359(10) Uani 1 1 d . .
C86 C 0.28131(19) 0.0662(3) -0.01662(17) 0.0481(13) Uani 1 1 d . .
H86A H 0.261919 0.002109 -0.028538 0.072 Uiso 1 1 calc R U
H86B H 0.279753 0.108489 -0.042313 0.072 Uiso 1 1 calc R U
H86C H 0.263313 0.101695 0.000464 0.072 Uiso 1 1 calc R U
C87 C 0.34586(19) -0.0203(3) 0.05576(17) 0.0408(11) Uani 1 1 d . .
H87A H 0.384763 -0.037850 0.074837 0.061 Uiso 1 1 calc R U
H87B H 0.324257 -0.082444 0.044080 0.061 Uiso 1 1 calc R U
H87C H 0.330557 0.017340 0.074274 0.061 Uiso 1 1 calc R U
C88 C 0.3687(2) -0.0156(3) -0.0117(2) 0.0613(16) Uani 1 1 d . .
H88A H 0.407644 -0.031125 0.008138 0.092 Uiso 1 1 calc R U
H88B H 0.366927 0.025041 -0.037983 0.092 Uiso 1 1 calc R U
H88C H 0.348044 -0.078822 -0.022918 0.092 Uiso 1 1 calc R U
C89 C 0.49751(16) 0.2883(3) 0.02865(16) 0.0338(10) Uani 1 1 d . .
C90 C 0.4752(2) 0.3001(4) -0.02298(19) 0.0679(17) Uani 1 1 d . .
H90A H 0.453405 0.240036 -0.037962 0.102 Uiso 1 1 calc R U
H90B H 0.506324 0.307578 -0.031852 0.102 Uiso 1 1 calc R U
H90C H 0.451423 0.360311 -0.032589 0.102 Uiso 1 1 calc R U
C91 C 0.52750(17) 0.3857(3) 0.05089(17) 0.0438(12) Uani 1 1 d . .
H91A H 0.500999 0.442124 0.041672 0.066 Uiso 1 1 calc R U
H91B H 0.557240 0.399199 0.040888 0.066 Uiso 1 1 calc R U
H91C H 0.543585 0.378471 0.084436 0.066 Uiso 1 1 calc R U
C92 C 0.5395(2) 0.2028(4) 0.0449(3) 0.083(2) Uani 1 1 d . .
H92A H 0.556616 0.200914 0.078632 0.125 Uiso 1 1 calc R U
H92B H 0.568379 0.213860 0.033695 0.125 Uiso 1 1 calc R U
H92C H 0.520677 0.138286 0.032992 0.125 Uiso 1 1 calc R U
C93 C 0.40316(15) 0.4479(3) 0.12420(13) 0.0237(8) Uani 1 1 d . .
C94 C 0.44773(15) 0.4226(3) 0.16661(14) 0.0262(9) Uani 1 1 d . .
C95 C 0.48702(16) 0.4966(3) 0.18838(16) 0.0355(10) Uani 1 1 d . .
H95 H 0.517420 0.480969 0.216704 0.043 Uiso 1 1 calc R U
C96 C 0.48336(18) 0.5917(3) 0.17029(16) 0.0419(12) Uani 1 1 d . .
H96 H 0.511853 0.639978 0.185301 0.050 Uiso 1 1 calc R U
C97 C 0.43869(18) 0.6173(3) 0.13061(17) 0.0413(12) Uani 1 1 d . .
H97 H 0.435479 0.684663 0.119358 0.050 Uiso 1 1 calc R U
C98 C 0.39738(16) 0.5460(3) 0.10608(15) 0.0307(9) Uani 1 1 d . .
C99 C 0.45368(15) 0.3187(3) 0.18840(15) 0.0299(9) Uani 1 1 d . .
H99 H 0.415977 0.286655 0.175572 0.036 Uiso 1 1 calc R U
C100 C 0.47335(19) 0.3244(3) 0.24011(17) 0.0407(11) Uani 1 1 d . .
H10D H 0.511560 0.350317 0.254017 0.061 Uiso 1 1 calc R U
H10E H 0.472252 0.256674 0.252234 0.061 Uiso 1 1 calc R U
H10F H 0.448958 0.369954 0.247539 0.061 Uiso 1 1 calc R U
C101 C 0.49271(17) 0.2482(3) 0.17760(16) 0.0387(11) Uani 1 1 d . .
H10G H 0.476323 0.232478 0.144659 0.058 Uiso 1 1 calc R U
H10H H 0.498061 0.185428 0.195281 0.058 Uiso 1 1 calc R U
H10I H 0.528728 0.281680 0.185960 0.058 Uiso 1 1 calc R U
C102 C 0.35115(18) 0.5768(3) 0.06080(16) 0.0374(11) Uani 1 1 d . .
H102 H 0.322566 0.521732 0.050784 0.045 Uiso 1 1 calc R U
C103 C 0.3227(2) 0.6752(3) 0.06384(19) 0.0522(14) Uani 1 1 d . .
H10J H 0.307311 0.667962 0.086770 0.078 Uiso 1 1 calc R U
H10K H 0.292603 0.690479 0.033780 0.078 Uiso 1 1 calc R U
H10L H 0.349920 0.730514 0.072908 0.078 Uiso 1 1 calc R U
C104 C 0.3735(2) 0.5899(4) 0.02331(18) 0.0545(14) Uani 1 1 d . .
H10M H 0.398345 0.648655 0.030742 0.082 Uiso 1 1 calc R U
H10N H 0.342186 0.600341 -0.006639 0.082 Uiso 1 1 calc R U
H10O H 0.394006 0.528933 0.022117 0.082 Uiso 1 1 calc R U
C106 C 0.2383(4) 0.6918(7) 0.37053(17) 0.172(5) Uani 1 1 d D U
C107 C 0.2262(4) 0.5937(6) 0.3767(2) 0.134(3) Uani 1 1 d D U
H107 H 0.253631 0.542846 0.382165 0.160 Uiso 1 1 calc R U
C108 C 0.1744(4) 0.5670(6) 0.3751(2) 0.156(4) Uani 1 1 d D U
H108 H 0.166475 0.498529 0.379293 0.187 Uiso 1 1 calc R U
C109 C 0.1350(3) 0.6408(9) 0.3673(2) 0.180(6) Uani 1 1 d D .
H109 H 0.099630 0.624509 0.366459 0.216 Uiso 1 1 calc R U
C110 C 0.1477(4) 0.7397(8) 0.3605(3) 0.166(6) Uani 1 1 d D .
H110 H 0.119752 0.790043 0.354241 0.199 Uiso 1 1 calc R U
C111 C 0.1993(4) 0.7689(6) 0.3626(2) 0.148(4) Uani 1 1 d D U
H111 H 0.207475 0.837390 0.358732 0.178 Uiso 1 1 calc R U
C112 C 0.2944(4) 0.7211(10) 0.3724(3) 0.238(7) Uani 1 1 d D U
H11A H 0.318185 0.660899 0.378908 0.357 Uiso 1 1 calc R U
H11B H 0.311826 0.771328 0.396807 0.357 Uiso 1 1 calc R U
H11C H 0.289704 0.750057 0.342804 0.357 Uiso 1 1 calc R U

loop_
_atom_site_aniso_label
_atom_site_aniso_U_11
_atom_site_aniso_U_22
_atom_site_aniso_U_33
_atom_site_aniso_U_23
_atom_site_aniso_U_13
_atom_site_aniso_U_12
Yb1 0.01601(7) 0.01898(8) 0.01675(9) 0.00069(6) 0.00730(6) -0.00115(5)
Yb2 0.01307(7) 0.01860(8) 0.01466(8) -0.00163(6) 0.00541(6) -0.00233(5)
O1 0.0217(12) 0.0205(12) 0.0279(16) -0.0014(11) 0.0162(12) -0.0001(9)
O2 0.0245(13) 0.0194(12) 0.0171(14) -0.0012(10) 0.0070(11) 0.0005(10)
O3 0.0176(11) 0.0203(12) 0.0147(13) 0.0018(10) 0.0043(10) -0.0044(9)
O4 0.0201(12) 0.0190(12) 0.0276(16) -0.0031(11) 0.0130(12) -0.0052(9)
N1 0.0207(15) 0.0180(14) 0.0216(18) -0.0014(13) 0.0082(13) 0.0013(11)
N2 0.0199(14) 0.0159(14) 0.0200(17) 0.0020(12) 0.0088(13) 0.0006(11)
N3 0.0156(13) 0.0186(14) 0.0161(17) 0.0029(12) 0.0037(12) 0.0000(11)
N4 0.0206(15) 0.0254(16) 0.0254(19) -0.0072(13) 0.0120(14) -0.0060(12)
C1 0.0147(15) 0.0219(17) 0.018(2) -0.0039(15) 0.0063(15) -0.0004(13)
C2 0.0171(16) 0.0182(17) 0.020(2) -0.0029(14) 0.0041(15) -0.0027(13)
C3 0.0253(18) 0.0228(18) 0.022(2) -0.0043(15) 0.0117(17) -0.0062(14)
C4 0.0208(17) 0.0285(19) 0.024(2) -0.0046(16) 0.0118(16) -0.0034(14)
C5 0.0221(17) 0.0233(18) 0.023(2) -0.0030(16) 0.0108(16) 0.0013(14)
C6 0.0184(16) 0.0201(17) 0.019(2) -0.0004(15) 0.0071(15) -0.0018(13)
C7 0.0208(17) 0.0189(18) 0.031(2) 0.0009(16) 0.0104(17) -0.0009(13)
C8 0.027(2) 0.026(2) 0.040(3) 0.0035(18) 0.009(2) 0.0020(15)
C9 0.035(2) 0.0188(18) 0.037(3) -0.0055(17) 0.016(2) 0.0019(15)
C10 0.042(2) 0.019(2) 0.056(3) 0.0035(19) 0.025(2) -0.0033(17)
C11 0.029(2) 0.036(2) 0.041(3) -0.0056(19) 0.024(2) -0.0047(17)
C12 0.037(2) 0.051(3) 0.058(3) -0.002(2) 0.034(2) 0.005(2)
C13 0.063(3) 0.066(3) 0.052(4) 0.004(3) 0.045(3) 0.011(3)
C14 0.041(3) 0.052(3) 0.088(5) -0.019(3) 0.044(3) -0.017(2)
C15 0.0234(18) 0.0191(18) 0.030(2) 0.0079(16) 0.0175(17) 0.0054(14)
C16 0.0235(19) 0.0249(19) 0.035(3) -0.0019(17) 0.0154(18) -0.0005(14)
C17 0.035(2) 0.023(2) 0.047(3) -0.0048(19) 0.023(2) 0.0009(16)
C18 0.041(2) 0.023(2) 0.053(3) 0.013(2) 0.027(2) 0.0131(17)
C19 0.043(2) 0.035(2) 0.043(3) 0.015(2) 0.020(2) 0.0128(19)
C20 0.032(2) 0.027(2) 0.034(3) 0.0051(18) 0.0140(19) 0.0044(16)
C21 0.029(2) 0.031(2) 0.037(3) -0.0110(19) 0.009(2) 0.0062(16)
C22 0.046(3) 0.049(3) 0.039(3) -0.003(2) 0.014(2) 0.000(2)
C23 0.031(2) 0.049(3) 0.054(3) -0.021(2) 0.017(2) -0.0014(19)
C24 0.051(3) 0.046(3) 0.030(3) 0.000(2) 0.001(2) 0.014(2)
C25 0.082(4) 0.081(3) 0.067(4) -0.005(3) 0.023(3) -0.037(3)
C26 0.066(4) 0.079(4) 0.057(4) -0.014(3) 0.025(3) 0.005(3)
C27 0.0144(15) 0.0255(18) 0.0152(19) -0.0042(15) 0.0056(15) 0.0018(13)
C28 0.0299(19) 0.0185(18) 0.024(2) 0.0034(15) 0.0148(18) 0.0044(14)
C29 0.031(2) 0.0192(18) 0.026(2) -0.0080(16) 0.0159(18) -0.0051(15)
C30 0.0216(17) 0.0226(18) 0.021(2) -0.0029(16) 0.0098(16) -0.0026(14)
C31 0.0185(16) 0.0244(18) 0.019(2) 0.0045(15) 0.0092(15) 0.0008(13)
C32 0.0174(16) 0.0203(17) 0.021(2) -0.0016(15) 0.0136(15) 0.0004(13)
C33 0.069(3) 0.022(2) 0.024(3) 0.0025(17) 0.017(2) 0.0089(19)
C34 0.031(2) 0.0188(18) 0.026(2) 0.0022(16) 0.0105(18) 0.0008(14)
C35 0.123(4) 0.093(3) 0.071(4) 0.026(3) 0.049(3) 0.086(3)
C36 0.121(4) 0.038(2) 0.051(3) 0.006(2) 0.005(3) -0.030(3)
C37 0.0282(19) 0.0280(19) 0.022(2) -0.0033(16) 0.0084(17) -0.0038(15)
C38 0.034(2) 0.040(2) 0.026(3) -0.0023(19) 0.0005(19) 0.0024(17)
C39 0.042(3) 0.058(3) 0.028(3) -0.012(2) 0.012(2) 0.004(2)
C40 0.041(3) 0.040(2) 0.043(3) -0.005(2) 0.008(2) -0.018(2)
C41 0.0149(16) 0.0208(17) 0.019(2) 0.0052(15) 0.0035(15) -0.0024(13)
C42 0.0138(15) 0.0162(17) 0.022(2) -0.0001(15) 0.0030(15) -0.0032(12)
C43 0.0198(17) 0.0233(18) 0.033(2) 0.0034(17) 0.0108(17) 0.0029(14)
C44 0.0247(19) 0.029(2) 0.033(3) 0.0146(18) 0.0103(18) 0.0066(15)
C45 0.0264(19) 0.040(2) 0.023(2) 0.0127(18) 0.0097(18) 0.0029(16)
C46 0.0183(17) 0.0259(19) 0.021(2) 0.0022(16) 0.0061(16) -0.0016(14)
C47 0.0200(17) 0.0208(18) 0.023(2) -0.0012(15) 0.0060(16) 0.0014(13)
C48 0.034(2) 0.045(2) 0.031(3) -0.001(2) 0.018(2) -0.0043(18)
C49 0.045(2) 0.029(2) 0.032(3) -0.0020(18) 0.014(2) 0.0102(18)
C50 0.031(2) 0.029(2) 0.022(2) 0.0027(16) 0.0130(18) 0.0015(16)
C51 0.048(3) 0.047(3) 0.029(3) -0.010(2) 0.019(2) -0.016(2)
C52 0.032(2) 0.035(2) 0.029(2) 0.0003(18) 0.0156(19) -0.0035(17)
C53 0.0144(15) 0.0228(18) 0.017(2) -0.0015(14) 0.0069(15) -0.0022(13)
C54 0.0199(17) 0.0230(17) 0.018(2) -0.0006(15) 0.0085(15) -0.0050(14)
C55 0.0183(17) 0.0255(19) 0.023(2) -0.0039(16) 0.0049(16) -0.0079(14)
C56 0.0177(16) 0.0276(19) 0.017(2) -0.0015(16) 0.0034(15) -0.0029(14)
C57 0.0194(17) 0.0244(18) 0.019(2) 0.0042(15) 0.0070(15) 0.0003(14)
C58 0.0142(15) 0.0200(16) 0.017(2) -0.0003(14) 0.0065(14) -0.0002(13)
C59 0.032(2) 0.0218(19) 0.019(2) 0.0001(16) 0.0008(17) -0.0120(15)
C60 0.030(2) 0.0208(19) 0.030(2) 0.0002(16) 0.0113(18) -0.0015(15)
C61 0.029(2) 0.059(3) 0.076(4) 0.037(3) 0.006(3) -0.007(2)
C62 0.083(4) 0.034(3) 0.035(3) -0.007(2) 0.008(3) -0.005(2)
C63 0.0218(18) 0.035(2) 0.022(2) 0.0012(18) -0.0029(17) -0.0029(16)
C64 0.043(3) 0.081(4) 0.026(3) 0.011(3) -0.005(2) -0.021(3)
C65 0.029(2) 0.055(3) 0.044(3) -0.010(2) -0.005(2) 0.006(2)
C66 0.027(2) 0.054(3) 0.032(3) -0.003(2) -0.004(2) -0.0045(19)
C67 0.0194(17) 0.0227(18) 0.019(2) 0.0049(15) 0.0022(16) -0.0034(14)
C68 0.0256(19) 0.036(2) 0.028(2) 0.0094(18) 0.0094(18) -0.0036(16)
C69 0.045(3) 0.060(3) 0.041(3) 0.031(2) 0.019(2) 0.005(2)
C70 0.066(4) 0.040(3) 0.061(4) 0.032(3) 0.019(3) 0.010(2)
C71 0.049(3) 0.029(2) 0.060(4) 0.016(2) 0.018(3) 0.0108(19)
C72 0.0249(19) 0.0197(18) 0.031(3) 0.0037(17) 0.0005(18) 0.0003(14)
C73 0.035(2) 0.044(2) 0.025(2) 0.0044(19) 0.016(2) -0.0029(18)
C74 0.037(2) 0.061(3) 0.030(3) -0.001(2) 0.018(2) -0.005(2)
C75 0.040(3) 0.081(4) 0.037(3) -0.017(3) 0.019(2) -0.014(2)
C76 0.026(2) 0.026(2) 0.034(3) -0.0021(18) 0.0055(19) 0.0051(15)
C77 0.042(3) 0.044(3) 0.067(4) -0.019(3) 0.018(3) 0.010(2)
C78 0.035(2) 0.056(3) 0.049(3) -0.011(2) 0.015(2) -0.005(2)
C79 0.0204(17) 0.0189(17) 0.018(2) 0.0001(14) 0.0077(15) 0.0004(13)
C80 0.0259(19) 0.027(2) 0.031(2) -0.0068(17) 0.0168(18) -0.0041(15)
C81 0.036(2) 0.032(2) 0.034(3) -0.0078(18) 0.024(2) -0.0005(16)
C82 0.0251(19) 0.034(2) 0.027(2) -0.0008(18) 0.0144(18) -0.0028(16)
C83 0.0219(18) 0.029(2) 0.025(2) -0.0028(16) 0.0116(17) -0.0068(14)
C84 0.0154(16) 0.0254(18) 0.018(2) -0.0009(15) 0.0058(15) -0.0012(13)
C85 0.041(2) 0.033(2) 0.043(3) -0.019(2) 0.027(2) -0.0102(18)
C86 0.056(3) 0.044(3) 0.045(3) -0.025(2) 0.022(3) -0.023(2)
C87 0.051(3) 0.022(2) 0.059(3) -0.008(2) 0.033(3) -0.0025(18)
C88 0.081(4) 0.043(3) 0.087(5) -0.039(3) 0.062(4) -0.024(3)
C89 0.028(2) 0.047(2) 0.036(3) -0.005(2) 0.022(2) -0.0055(17)
C90 0.067(4) 0.108(4) 0.043(3) -0.025(3) 0.037(3) -0.046(3)
C91 0.030(2) 0.066(3) 0.042(3) -0.014(2) 0.022(2) -0.022(2)
C92 0.049(3) 0.071(4) 0.155(7) 0.001(4) 0.069(4) 0.009(3)
C93 0.0237(18) 0.0289(19) 0.023(2) -0.0064(16) 0.0148(17) -0.0086(15)
C94 0.0226(18) 0.028(2) 0.029(2) -0.0085(17) 0.0118(17) -0.0054(15)
C95 0.028(2) 0.040(2) 0.032(3) -0.0008(19) 0.0058(19) -0.0089(17)
C96 0.041(2) 0.030(2) 0.040(3) -0.010(2) 0.002(2) -0.0183(18)
C97 0.044(3) 0.025(2) 0.047(3) 0.003(2) 0.012(2) -0.0142(18)
C98 0.030(2) 0.032(2) 0.028(2) -0.0026(18) 0.0105(19) -0.0080(16)
C99 0.0206(18) 0.032(2) 0.035(3) -0.0015(18) 0.0090(18) -0.0051(15)
C100 0.044(3) 0.042(2) 0.043(3) 0.003(2) 0.026(2) 0.0012(19)
C101 0.039(2) 0.034(2) 0.043(3) -0.002(2) 0.017(2) 0.0021(18)
C102 0.037(2) 0.034(2) 0.038(3) 0.004(2) 0.012(2) -0.0093(18)
C103 0.056(3) 0.041(3) 0.055(4) 0.019(2) 0.019(3) 0.000(2)
C104 0.051(3) 0.072(3) 0.039(3) 0.015(3) 0.017(3) -0.015(3)
C106 0.184(9) 0.204(8) 0.109(7) 0.031(6) 0.043(6) 0.033(7)
C107 0.158(7) 0.120(6) 0.089(6) 0.009(5) 0.018(5) 0.032(6)
C108 0.151(8) 0.168(7) 0.114(7) -0.031(6) 0.020(6) 0.025(7)
C109 0.131(10) 0.281(16) 0.077(8) -0.052(10) -0.007(7) 0.011(11)
C110 0.257(18) 0.158(10) 0.083(8) -0.015(8) 0.070(10) 0.035(11)
C111 0.204(9) 0.158(7) 0.086(6) -0.016(5) 0.063(6) 0.022(7)
C112 0.201(10) 0.315(10) 0.196(10) 0.055(8) 0.080(8) -0.019(8)

loop_
_atom_type_symbol
_atom_type_description
_atom_type_scat_dispersion_real
_atom_type_scat_dispersion_imag
_atom_type_scat_source
C C 0.0033 0.0016 'International Tables Vol C Tables 4.2.6.8 and 6.1.1.4'
H H 0.0000 0.0000 'International Tables Vol C Tables 4.2.6.8 and 6.1.1.4'
N N 0.0061 0.0033 'International Tables Vol C Tables 4.2.6.8 and 6.1.1.4'
O O 0.0106 0.0060 'International Tables Vol C Tables 4.2.6.8 and 6.1.1.4'
Yb Yb -0.3850 5.5486 'International Tables Vol C Tables 4.2.6.8 and 6.1.1.4'

loop_
_geom_angle_atom_site_label_1
_geom_angle_atom_site_label_2
_geom_angle_atom_site_label_3
_geom_angle
O1 Yb1 N2 92.27(9)
O1 Yb1 O3 121.06(9)
N2 Yb1 O3 126.46(10)
O1 Yb1 O2 163.01(9)
N2 Yb1 O2 71.64(9)
O3 Yb1 O2 74.46(9)
O1 Yb1 N1 70.59(9)
N2 Yb1 N1 108.77(11)
O3 Yb1 N1 120.85(10)
O2 Yb1 N1 108.75(9)
O1 Yb1 Yb2 154.60(6)
N2 Yb1 Yb2 94.50(7)
O3 Yb1 Yb2 38.48(5)
O2 Yb1 Yb2 37.42(6)
N1 Yb1 Yb2 129.29(7)
O4 Yb2 N3 102.25(10)
O4 Yb2 O2 129.95(9)
N3 Yb2 O2 113.24(10)
O4 Yb2 O3 83.61(8)
N3 Yb2 O3 74.24(9)
O2 Yb2 O3 73.95(9)
O4 Yb2 N4 69.67(9)
N3 Yb2 N4 116.25(11)
O2 Yb2 N4 118.84(10)
O3 Yb2 N4 152.64(9)
O4 Yb2 Yb1 103.44(6)
N3 Yb2 Yb1 100.97(7)
O2 Yb2 Yb1 37.68(6)
O3 Yb2 Yb1 37.70(6)
N4 Yb2 Yb1 142.78(8)
C1 O1 Yb1 122.0(2)
C27 O2 Yb2 127.0(2)
C27 O2 Yb1 116.4(2)
Yb2 O2 Yb1 104.90(9)
C53 O3 Yb1 138.8(2)
C53 O3 Yb2 111.46(19)
Yb1 O3 Yb2 103.82(9)
C79 O4 Yb2 123.11(19)
C6 N1 C15 117.5(3)
C6 N1 Yb1 115.3(2)
C15 N1 Yb1 127.1(2)
C32 N2 C41 117.9(3)
C32 N2 Yb1 116.8(2)
C41 N2 Yb1 125.1(2)
C58 N3 C67 116.1(3)
C58 N3 Yb2 114.2(2)
C67 N3 Yb2 126.7(2)
C84 N4 C93 113.7(3)
C84 N4 Yb2 112.8(2)
C93 N4 Yb2 132.9(2)
O1 C1 C2 123.9(3)
O1 C1 C6 117.1(3)
C2 C1 C6 119.0(3)
C3 C2 C1 117.6(3)
C3 C2 C7 122.3(3)
C1 C2 C7 120.1(3)
C2 C3 C4 124.3(3)
C2 C3 H3 117.8
C4 C3 H3 117.8
C5 C4 C3 118.4(3)
C5 C4 C11 123.4(3)
C3 C4 C11 118.1(3)
C4 C5 C6 120.8(3)
C4 C5 H5 119.6
C6 C5 H5 119.6
N1 C6 C5 125.5(3)
N1 C6 C1 114.6(3)
C5 C6 C1 119.9(3)
C9 C7 C2 110.0(3)
C9 C7 C8 110.3(3)
C2 C7 C8 109.2(3)
C9 C7 C10 107.4(3)
C2 C7 C10 111.5(3)
C8 C7 C10 108.3(3)
C7 C8 H8A 109.5
C7 C8 H8B 109.5
H8A C8 H8B 109.5
C7 C8 H8C 109.5
H8A C8 H8C 109.5
H8B C8 H8C 109.5
C7 C9 H9A 109.5
C7 C9 H9B 109.5
H9A C9 H9B 109.5
C7 C9 H9C 109.5
H9A C9 H9C 109.5
H9B C9 H9C 109.5
C7 C10 H10A 109.5
C7 C10 H10B 109.5
H10A C10 H10B 109.5
C7 C10 H10C 109.5
H10A C10 H10C 109.5
H10B C10 H10C 109.5
C13 C11 C14 110.2(4)
C13 C11 C4 108.4(3)
C14 C11 C4 110.0(3)
C13 C11 C12 108.1(4)
C14 C11 C12 108.1(3)
C4 C11 C12 111.9(3)
C11 C12 H12A 109.5
C11 C12 H12B 109.5
H12A C12 H12B 109.5
C11 C12 H12C 109.5
H12A C12 H12C 109.5
H12B C12 H12C 109.5
C11 C13 H13A 109.5
C11 C13 H13B 109.5
H13A C13 H13B 109.5
C11 C13 H13C 109.5
H13A C13 H13C 109.5
H13B C13 H13C 109.5
C11 C14 H14A 109.5
C11 C14 H14B 109.5
H14A C14 H14B 109.5
C11 C14 H14C 109.5
H14A C14 H14C 109.5
H14B C14 H14C 109.5
C16 C15 C20 121.9(3)
C16 C15 N1 120.0(3)
C20 C15 N1 118.0(3)
C17 C16 C15 117.5(4)
C17 C16 C21 119.9(4)
C15 C16 C21 122.5(3)
C18 C17 C16 122.1(4)
C18 C17 H17 119.0
C16 C17 H17 119.0
C17 C18 C19 119.6(4)
C17 C18 H18 120.2
C19 C18 H18 120.2
C18 C19 C20 121.2(4)
C18 C19 H19 119.4
C20 C19 H19 119.4
C19 C20 C15 117.5(4)
C19 C20 C24 120.9(4)
C15 C20 C24 121.4(3)
C23 C21 C16 114.6(4)
C23 C21 C22 108.8(4)
C16 C21 C22 109.9(3)
C23 C21 H21 107.8
C16 C21 H21 107.8
C22 C21 H21 107.8
C21 C22 H22A 109.5
C21 C22 H22B 109.5
H22A C22 H22B 109.5
C21 C22 H22C 109.5
H22A C22 H22C 109.5
H22B C22 H22C 109.5
C21 C23 H23A 109.5
C21 C23 H23B 109.5
H23A C23 H23B 109.5
C21 C23 H23C 109.5
H23A C23 H23C 109.5
H23B C23 H23C 109.5
C26 C24 C20 113.3(4)
C26 C24 C25 109.8(4)
C20 C24 C25 110.8(4)
C26 C24 H24 107.6
C20 C24 H24 107.6
C25 C24 H24 107.6
C24 C25 H25A 109.5
C24 C25 H25B 109.5
H25A C25 H25B 109.5
C24 C25 H25C 109.5
H25A C25 H25C 109.5
H25B C25 H25C 109.5
C24 C26 H26A 109.5
C24 C26 H26B 109.5
H26A C26 H26B 109.5
C24 C26 H26C 109.5
H26A C26 H26C 109.5
H26B C26 H26C 109.5
O2 C27 C28 124.0(3)
O2 C27 C32 114.6(3)
C28 C27 C32 121.3(3)
C29 C28 C27 117.4(3)
C29 C28 C33 117.7(3)
C27 C28 C33 124.5(3)
C30 C29 C28 123.7(3)
C30 C29 H29 118.2
C28 C29 H29 118.2
C29 C30 C31 117.7(3)
C29 C30 C37 119.8(3)
C31 C30 C37 122.4(3)
C32 C31 C30 122.0(3)
C32 C31 H31 119.0
C30 C31 H31 119.0
C31 C32 N2 127.5(3)
C31 C32 C27 117.6(3)
N2 C32 C27 114.9(3)
C35 C33 C34 109.1(4)
C35 C33 C28 108.3(4)
C34 C33 C28 115.5(3)
C35 C33 C36 109.1(5)
C34 C33 C36 105.1(4)
C28 C33 C36 109.6(4)
C33 C34 H34A 109.5
C33 C34 H34B 109.5
H34A C34 H34B 109.5
C33 C34 H34C 109.5
H34A C34 H34C 109.5
H34B C34 H34C 109.5
C33 C35 H35A 109.5
C33 C35 H35B 109.5
H35A C35 H35B 109.5
C33 C35 H35C 109.5
H35A C35 H35C 109.5
H35B C35 H35C 109.5
C33 C36 H36A 109.5
C33 C36 H36B 109.5
H36A C36 H36B 109.5
C33 C36 H36C 109.5
H36A C36 H36C 109.5
H36B C36 H36C 109.5
C38 C37 C39 109.8(4)
C38 C37 C30 111.8(3)
C39 C37 C30 109.3(3)
C38 C37 C40 106.7(3)
C39 C37 C40 107.9(3)
C30 C37 C40 111.3(3)
C37 C38 H38A 109.5
C37 C38 H38B 109.5
H38A C38 H38B 109.5
C37 C38 H38C 109.5
H38A C38 H38C 109.5
H38B C38 H38C 109.5
C37 C39 H39A 109.5
C37 C39 H39B 109.5
H39A C39 H39B 109.5
C37 C39 H39C 109.5
H39A C39 H39C 109.5
H39B C39 H39C 109.5
C37 C40 H40A 109.5
C37 C40 H40B 109.5
H40A C40 H40B 109.5
C37 C40 H40C 109.5
H40A C40 H40C 109.5
H40B C40 H40C 109.5
C46 C41 C42 119.5(3)
C46 C41 N2 123.5(3)
C42 C41 N2 116.9(3)
C43 C42 C41 118.8(4)
C43 C42 C47 119.9(3)
C41 C42 C47 121.3(3)
C44 C43 C42 121.3(4)
C44 C43 H43 119.3
C42 C43 H43 119.3
C45 C44 C43 119.7(3)
C45 C44 H44 120.2
C43 C44 H44 120.2
C44 C45 C46 121.2(4)
C44 C45 H45 119.4
C46 C45 H45 119.4
C41 C46 C45 119.2(3)
C41 C46 C50 122.9(3)
C45 C46 C50 117.7(4)
C42 C47 C48 111.0(3)
C42 C47 C49 113.7(3)
C48 C47 C49 110.9(3)
C42 C47 H47 107.0
C48 C47 H47 107.0
C49 C47 H47 107.0
C47 C48 H48A 109.5
C47 C48 H48B 109.5
H48A C48 H48B 109.5
C47 C48 H48C 109.5
H48A C48 H48C 109.5
H48B C48 H48C 109.5
C47 C49 H49A 109.5
C47 C49 H49B 109.5
H49A C49 H49B 109.5
C47 C49 H49C 109.5
H49A C49 H49C 109.5
H49B C49 H49C 109.5
C46 C50 C51 113.2(3)
C46 C50 C52 109.8(3)
C51 C50 C52 108.4(3)
C46 C50 H50 108.4
C51 C50 H50 108.4
C52 C50 H50 108.4
C50 C51 H51A 109.5
C50 C51 H51B 109.5
H51A C51 H51B 109.5
C50 C51 H51C 109.5
H51A C51 H51C 109.5
H51B C51 H51C 109.5
C50 C52 H52A 109.5
C50 C52 H52B 109.5
H52A C52 H52B 109.5
C50 C52 H52C 109.5
H52A C52 H52C 109.5
H52B C52 H52C 109.5
O3 C53 C54 125.7(3)
O3 C53 C58 115.3(3)
C54 C53 C58 119.0(3)
C53 C54 C55 117.8(3)
C53 C54 C59 126.6(3)
C55 C54 C59 115.6(3)
C56 C55 C54 124.1(3)
C56 C55 H55 118.0
C54 C55 H55 118.0
C55 C56 C57 117.2(3)
C55 C56 C63 122.7(3)
C57 C56 C63 120.1(3)
C58 C57 C56 121.7(3)
C58 C57 H57 119.1
C56 C57 H57 119.1
C57 C58 N3 123.8(3)
C57 C58 C53 119.3(3)
N3 C58 C53 116.9(3)
C61 C59 C60 109.7(4)
C61 C59 C54 110.0(3)
C60 C59 C54 115.2(3)
C61 C59 C62 109.7(4)
C60 C59 C62 103.1(3)
C54 C59 C62 108.9(3)
C59 C60 H60A 109.5
C59 C60 H60B 109.5
H60A C60 H60B 109.5
C59 C60 H60C 109.5
H60A C60 H60C 109.5
H60B C60 H60C 109.5
C59 C61 H61A 109.5
C59 C61 H61B 109.5
H61A C61 H61B 109.5
C59 C61 H61C 109.5
H61A C61 H61C 109.5
H61B C61 H61C 109.5
C59 C62 H62A 109.5
C59 C62 H62B 109.5
H62A C62 H62B 109.5
C59 C62 H62C 109.5
H62A C62 H62C 109.5
H62B C62 H62C 109.5
C64 C63 C56 111.5(3)
C64 C63 C65 109.0(4)
C56 C63 C65 108.6(3)
C64 C63 C66 106.7(4)
C56 C63 C66 112.8(3)
C65 C63 C66 108.1(3)
C63 C64 H64A 109.5
C63 C64 H64B 109.5
H64A C64 H64B 109.5
C63 C64 H64C 109.5
H64A C64 H64C 109.5
H64B C64 H64C 109.5
C63 C65 H65A 109.5
C63 C65 H65B 109.5
H65A C65 H65B 109.5
C63 C65 H65C 109.5
H65A C65 H65C 109.5
H65B C65 H65C 109.5
C63 C66 H66A 109.5
C63 C66 H66B 109.5
H66A C66 H66B 109.5
C63 C66 H66C 109.5
H66A C66 H66C 109.5
H66B C66 H66C 109.5
C68 C67 C72 119.5(3)
C68 C67 N3 120.6(3)
C72 C67 N3 119.9(3)
C69 C68 C67 118.7(4)
C69 C68 C73 118.7(4)
C67 C68 C73 122.5(3)
C70 C69 C68 121.0(5)
C70 C69 H69 119.5
C68 C69 H69 119.5
C71 C70 C69 120.3(4)
C71 C70 H70 119.9
C69 C70 H70 119.9
C70 C71 C72 121.2(4)
C70 C71 H71 119.4
C72 C71 H71 119.4
C71 C72 C67 119.1(4)
C71 C72 C76 118.2(4)
C67 C72 C76 122.5(3)
C75 C73 C74 108.4(4)
C75 C73 C68 111.2(4)
C74 C73 C68 112.8(3)
C75 C73 H73 108.1
C74 C73 H73 108.1
C68 C73 H73 108.1
C73 C74 H74A 109.5
C73 C74 H74B 109.5
H74A C74 H74B 109.5
C73 C74 H74C 109.5
H74A C74 H74C 109.5
H74B C74 H74C 109.5
C73 C75 H75A 109.5
C73 C75 H75B 109.5
H75A C75 H75B 109.5
C73 C75 H75C 109.5
H75A C75 H75C 109.5
H75B C75 H75C 109.5
C72 C76 C78 109.2(4)
C72 C76 C77 114.0(4)
C78 C76 C77 107.7(3)
C72 C76 H76 108.6
C78 C76 H76 108.6
C77 C76 H76 108.6
C76 C77 H77A 109.5
C76 C77 H77B 109.5
H77A C77 H77B 109.5
C76 C77 H77C 109.5
H77A C77 H77C 109.5
H77B C77 H77C 109.5
C76 C78 H78A 109.5
C76 C78 H78B 109.5
H78A C78 H78B 109.5
C76 C78 H78C 109.5
H78A C78 H78C 109.5
H78B C78 H78C 109.5
O4 C79 C80 123.7(3)
O4 C79 C84 117.2(3)
C80 C79 C84 119.0(3)
C81 C80 C79 117.5(3)
C81 C80 C85 122.5(3)
C79 C80 C85 120.1(3)
C80 C81 C82 125.3(4)
C80 C81 H81 117.3
C82 C81 H81 117.3
C83 C82 C81 117.0(3)
C83 C82 C89 123.4(3)
C81 C82 C89 119.7(3)
C82 C83 C84 121.8(3)
C82 C83 H83 119.1
C84 C83 H83 119.1
N4 C84 C83 124.8(3)
N4 C84 C79 115.7(3)
C83 C84 C79 119.4(3)
C87 C85 C80 110.1(4)
C87 C85 C88 108.2(4)
C80 C85 C88 111.2(3)
C87 C85 C86 110.1(4)
C80 C85 C86 109.5(3)
C88 C85 C86 107.8(4)
C85 C86 H86A 109.5
C85 C86 H86B 109.5
H86A C86 H86B 109.5
C85 C86 H86C 109.5
H86A C86 H86C 109.5
H86B C86 H86C 109.5
C85 C87 H87A 109.5
C85 C87 H87B 109.5
H87A C87 H87B 109.5
C85 C87 H87C 109.5
H87A C87 H87C 109.5
H87B C87 H87C 109.5
C85 C88 H88A 109.5
C85 C88 H88B 109.5
H88A C88 H88B 109.5
C85 C88 H88C 109.5
H88A C88 H88C 109.5
H88B C88 H88C 109.5
C90 C89 C92 110.4(5)
C90 C89 C91 108.3(4)
C92 C89 C91 107.7(4)
C90 C89 C82 108.2(4)
C92 C89 C82 109.9(4)
C91 C89 C82 112.3(3)
C89 C90 H90A 109.5
C89 C90 H90B 109.5
H90A C90 H90B 109.5
C89 C90 H90C 109.5
H90A C90 H90C 109.5
H90B C90 H90C 109.5
C89 C91 H91A 109.5
C89 C91 H91B 109.5
H91A C91 H91B 109.5
C89 C91 H91C 109.5
H91A C91 H91C 109.5
H91B C91 H91C 109.5
C89 C92 H92A 109.5
C89 C92 H92B 109.5
H92A C92 H92B 109.5
C89 C92 H92C 109.5
H92A C92 H92C 109.5
H92B C92 H92C 109.5
C98 C93 C94 121.2(3)
C98 C93 N4 121.7(3)
C94 C93 N4 117.1(3)
C95 C94 C93 117.7(4)
C95 C94 C99 119.7(4)
C93 C94 C99 122.6(3)
C96 C95 C94 121.9(4)
C96 C95 H95 119.0
C94 C95 H95 119.0
C97 C96 C95 120.0(4)
C97 C96 H96 120.0
C95 C96 H96 120.0
C96 C97 C98 121.5(4)
C96 C97 H97 119.3
C98 C97 H97 119.3
C93 C98 C97 117.5(4)
C93 C98 C102 123.4(3)
C97 C98 C102 119.0(4)
C100 C99 C94 112.3(3)
C100 C99 C101 108.6(3)
C94 C99 C101 113.4(3)
C100 C99 H99 107.4
C94 C99 H99 107.4
C101 C99 H99 107.4
C99 C100 H10D 109.5
C99 C100 H10E 109.5
H10D C100 H10E 109.5
C99 C100 H10F 109.5
H10D C100 H10F 109.5
H10E C100 H10F 109.5
C99 C101 H10G 109.5
C99 C101 H10H 109.5
H10G C101 H10H 109.5
C99 C101 H10I 109.5
H10G C101 H10I 109.5
H10H C101 H10I 109.5
C98 C102 C103 113.1(4)
C98 C102 C104 110.8(4)
C103 C102 C104 108.1(4)
C98 C102 H102 108.3
C103 C102 H102 108.3
C104 C102 H102 108.3
C102 C103 H10J 109.5
C102 C103 H10K 109.5
H10J C103 H10K 109.5
C102 C103 H10L 109.5
H10J C103 H10L 109.5
H10K C103 H10L 109.5
C102 C104 H10M 109.5
C102 C104 H10N 109.5
H10M C104 H10N 109.5
C102 C104 H10O 109.5
H10M C104 H10O 109.5
H10N C104 H10O 109.5
C107 C106 C111 121.2(6)
C107 C106 C112 121.4(9)
C111 C106 C112 117.4(7)
C106 C107 C108 121.3(5)
C106 C107 H107 119.4
C108 C107 H107 119.4
C109 C108 C107 119.0(6)
C109 C108 H108 120.5
C107 C108 H108 120.5
C108 C109 C110 119.0(6)
C108 C109 H109 120.5
C110 C109 H109 120.5
C109 C110 C111 123.2(7)
C109 C110 H110 118.4
C111 C110 H110 118.4
C110 C111 C106 116.2(7)
C110 C111 H111 121.9
C106 C111 H111 121.9
C106 C112 H11A 109.5
C106 C112 H11B 109.5
H11A C112 H11B 109.5
C106 C112 H11C 109.5
H11A C112 H11C 109.5
H11B C112 H11C 109.5

loop_
_geom_bond_atom_site_label_1
_geom_bond_atom_site_label_2
_geom_bond_distance
Yb1 O1 2.173(2)
Yb1 N2 2.214(3)
Yb1 O3 2.220(2)
Yb1 O2 2.229(2)
Yb1 N1 2.347(3)
Yb1 Yb2 3.5246(2)
Yb2 O4 2.157(2)
Yb2 N3 2.177(3)
Yb2 O2 2.216(3)
Yb2 O3 2.259(2)
Yb2 N4 2.434(3)
O1 C1 1.300(4)
O2 C27 1.387(4)
O3 C53 1.390(4)
O4 C79 1.314(4)
N1 C6 1.348(4)
N1 C15 1.449(4)
N2 C32 1.404(4)
N2 C41 1.439(4)
N3 C58 1.405(4)
N3 C67 1.432(4)
N4 C84 1.353(5)
N4 C93 1.444(4)
C1 C2 1.422(5)
C1 C6 1.460(5)
C2 C3 1.382(5)
C2 C7 1.533(5)
C3 C4 1.425(5)
C3 H3 0.9500
C4 C5 1.366(5)
C4 C11 1.532(5)
C5 C6 1.419(5)
C5 H5 0.9500
C7 C9 1.526(6)
C7 C8 1.536(5)
C7 C10 1.537(5)
C8 H8A 0.9800
C8 H8B 0.9800
C8 H8C 0.9800
C9 H9A 0.9800
C9 H9B 0.9800
C9 H9C 0.9800
C10 H10A 0.9800
C10 H10B 0.9800
C10 H10C 0.9800
C11 C13 1.510(6)
C11 C14 1.521(5)
C11 C12 1.537(5)
C12 H12A 0.9800
C12 H12B 0.9800
C12 H12C 0.9800
C13 H13A 0.9800
C13 H13B 0.9800
C13 H13C 0.9800
C14 H14A 0.9800
C14 H14B 0.9800
C14 H14C 0.9800
C15 C16 1.393(5)
C15 C20 1.405(5)
C16 C17 1.393(5)
C16 C21 1.537(6)
C17 C18 1.362(6)
C17 H17 0.9500
C18 C19 1.390(6)
C18 H18 0.9500
C19 C20 1.391(5)
C19 H19 0.9500
C20 C24 1.526(6)
C21 C23 1.518(5)
C21 C22 1.549(7)
C21 H21 1.0000
C22 H22A 0.9800
C22 H22B 0.9800
C22 H22C 0.9800
C23 H23A 0.9800
C23 H23B 0.9800
C23 H23C 0.9800
C24 C26 1.497(7)
C24 C25 1.528(7)
C24 H24 1.0000
C25 H25A 0.9800
C25 H25B 0.9800
C25 H25C 0.9800
C26 H26A 0.9800
C26 H26B 0.9800
C26 H26C 0.9800
C27 C28 1.392(5)
C27 C32 1.430(5)
C28 C29 1.388(5)
C28 C33 1.550(5)
C29 C30 1.380(5)
C29 H29 0.9500
C30 C31 1.393(5)
C30 C37 1.542(5)
C31 C32 1.391(5)
C31 H31 0.9500
C33 C35 1.485(7)
C33 C34 1.523(6)
C33 C36 1.567(7)
C34 H34A 0.9800
C34 H34B 0.9800
C34 H34C 0.9800
C35 H35A 0.9800
C35 H35B 0.9800
C35 H35C 0.9800
C36 H36A 0.9800
C36 H36B 0.9800
C36 H36C 0.9800
C37 C38 1.525(5)
C37 C39 1.530(6)
C37 C40 1.555(5)
C38 H38A 0.9800
C38 H38B 0.9800
C38 H38C 0.9800
C39 H39A 0.9800
C39 H39B 0.9800
C39 H39C 0.9800
C40 H40A 0.9800
C40 H40B 0.9800
C40 H40C 0.9800
C41 C46 1.399(5)
C41 C42 1.428(5)
C42 C43 1.394(5)
C42 C47 1.513(5)
C43 C44 1.380(6)
C43 H43 0.9500
C44 C45 1.378(6)
C44 H44 0.9500
C45 C46 1.403(5)
C45 H45 0.9500
C46 C50 1.516(5)
C47 C48 1.521(5)
C47 C49 1.527(5)
C47 H47 1.0000
C48 H48A 0.9800
C48 H48B 0.9800
C48 H48C 0.9800
C49 H49A 0.9800
C49 H49B 0.9800
C49 H49C 0.9800
C50 C51 1.529(6)
C50 C52 1.543(5)
C50 H50 1.0000
C51 H51A 0.9800
C51 H51B 0.9800
C51 H51C 0.9800
C52 H52A 0.9800
C52 H52B 0.9800
C52 H52C 0.9800
C53 C54 1.394(5)
C53 C58 1.440(5)
C54 C55 1.404(5)
C54 C59 1.543(5)
C55 C56 1.375(5)
C55 H55 0.9500
C56 C57 1.396(5)
C56 C63 1.532(5)
C57 C58 1.385(5)
C57 H57 0.9500
C59 C61 1.495(6)
C59 C60 1.527(5)
C59 C62 1.558(6)
C60 H60A 0.9800
C60 H60B 0.9800
C60 H60C 0.9800
C61 H61A 0.9800
C61 H61B 0.9800
C61 H61C 0.9800
C62 H62A 0.9800
C62 H62B 0.9800
C62 H62C 0.9800
C63 C64 1.529(6)
C63 C65 1.533(6)
C63 C66 1.534(5)
C64 H64A 0.9800
C64 H64B 0.9800
C64 H64C 0.9800
C65 H65A 0.9800
C65 H65B 0.9800
C65 H65C 0.9800
C66 H66A 0.9800
C66 H66B 0.9800
C66 H66C 0.9800
C67 C68 1.408(6)
C67 C72 1.420(5)
C68 C69 1.387(5)
C68 C73 1.522(6)
C69 C70 1.384(7)
C69 H69 0.9500
C70 C71 1.361(7)
C70 H70 0.9500
C71 C72 1.381(6)
C71 H71 0.9500
C72 C76 1.521(6)
C73 C75 1.515(6)
C73 C74 1.520(6)
C73 H73 1.0000
C74 H74A 0.9800
C74 H74B 0.9800
C74 H74C 0.9800
C75 H75A 0.9800
C75 H75B 0.9800
C75 H75C 0.9800
C76 C78 1.530(5)
C76 C77 1.531(6)
C76 H76 1.0000
C77 H77A 0.9800
C77 H77B 0.9800
C77 H77C 0.9800
C78 H78A 0.9800
C78 H78B 0.9800
C78 H78C 0.9800
C79 C80 1.430(5)
C79 C84 1.443(5)
C80 C81 1.361(5)
C80 C85 1.537(5)
C81 C82 1.427(5)
C81 H81 0.9500
C82 C83 1.364(5)
C82 C89 1.526(5)
C83 C84 1.418(5)
C83 H83 0.9500
C85 C87 1.511(6)
C85 C88 1.540(6)
C85 C86 1.547(6)
C86 H86A 0.9800
C86 H86B 0.9800
C86 H86C 0.9800
C87 H87A 0.9800
C87 H87B 0.9800
C87 H87C 0.9800
C88 H88A 0.9800
C88 H88B 0.9800
C88 H88C 0.9800
C89 C90 1.512(7)
C89 C92 1.516(6)
C89 C91 1.522(6)
C90 H90A 0.9800
C90 H90B 0.9800
C90 H90C 0.9800
C91 H91A 0.9800
C91 H91B 0.9800
C91 H91C 0.9800
C92 H92A 0.9800
C92 H92B 0.9800
C92 H92C 0.9800
C93 C98 1.401(5)
C93 C94 1.417(5)
C94 C95 1.384(5)
C94 C99 1.516(5)
C95 C96 1.369(6)
C95 H95 0.9500
C96 C97 1.367(6)
C96 H96 0.9500
C97 C98 1.407(5)
C97 H97 0.9500
C98 C102 1.510(6)
C99 C100 1.514(6)
C99 C101 1.532(5)
C99 H99 1.0000
C100 H10D 0.9800
C100 H10E 0.9800
C100 H10F 0.9800
C101 H10G 0.9800
C101 H10H 0.9800
C101 H10I 0.9800
C102 C103 1.524(6)
C102 C104 1.550(7)
C102 H102 1.0000
C103 H10J 0.9800
C103 H10K 0.9800
C103 H10L 0.9800
C104 H10M 0.9800
C104 H10N 0.9800
C104 H10O 0.9800
C106 C107 1.367(4)
C106 C111 1.393(5)
C106 C112 1.510(5)
C107 C108 1.393(5)
C107 H107 0.9500
C108 C109 1.371(5)
C108 H108 0.9500
C109 C110 1.386(5)
C109 H109 0.9500
C110 C111 1.393(5)
C110 H110 0.9500
C111 H111 0.9500
C112 H11A 0.9800
C112 H11B 0.9800
C112 H11C 0.9800
